data_4508267
loop_
_publ_author_name
'Mochida, Tomoyuki'
'Akasaka, Takahiro'
'Funasako, Yusuke'
'Nishio, Yutaka'
'Mori, Hatsumi'

_publ_section_title
;
 Crystal Architectures and Magnetic Properties of Alkylferrocenium Salts
 with FnTCNQ (n= 0, 2, 4): Effect of Substituents on the Self-Assembled
 Structures
;
_journal_issue 10
_journal_name_full 'Crystal Growth &amp; Design'
_journal_page_first 4460
_journal_paper_doi 10.1021/cg400954x
_journal_volume 13
_journal_year 2013
_chemical_formula_moiety 'C12 F4 N4, C14 H18 Fe'
_chemical_formula_sum 'C26 H18 F4 Fe N4'
_chemical_formula_weight 518.29
_chemical_name_systematic
;
 ?
;
_space_group_IT_number 14
_symmetry_cell_setting monoclinic
_symmetry_space_group_name_Hall '-P 2ybc'
_symmetry_space_group_name_H-M 'P 1 21/c 1'
_atom_sites_solution_hydrogens geom
_atom_sites_solution_primary direct
_atom_sites_solution_secondary difmap
_audit_creation_method SHELXL-97
_cell_angle_alpha 90.00
_cell_angle_beta 94.965(2)
_cell_angle_gamma 90.00
_cell_formula_units_Z 4
_cell_length_a 6.8934(6)
_cell_length_b 23.198(2)
_cell_length_c 13.9021(13)
_cell_measurement_reflns_used 4515
_cell_measurement_temperature 173
_cell_measurement_theta_max 28.32
_cell_measurement_theta_min 2.96
_cell_volume 2214.8(3)
_computing_cell_refinement 'APEX2 (Bruker AXS, 2006)'
_computing_data_collection 'APEX2 (Bruker AXS, 2006)'
_computing_data_reduction 'SAINT (Bruker AXS, 2004)'
_computing_molecular_graphics 'XSHEL (Bruker AXS,2002)'
_computing_publication_material 'XCIF (Bruker AXS, 2001)'
_computing_structure_refinement 'SHELXL-97 (Sheldrick, 1997)'
_computing_structure_solution 'SHELXS-97 (Sheldrick, 1997)'
_diffrn_ambient_temperature 173
_diffrn_detector_area_resol_mean 8.333
_diffrn_measured_fraction_theta_full 1.000
_diffrn_measured_fraction_theta_max 1.000
_diffrn_measurement_device_type 'Bruker APEXII CCD area detector'
_diffrn_measurement_method 'phi and omega scans'
_diffrn_radiation_monochromator 'Bruker Helios multilayer confocal mirror'
_diffrn_radiation_source 'Bruker TXS fine-focus rotating anode'
_diffrn_radiation_type MoK\a
_diffrn_radiation_wavelength 0.71073
_diffrn_reflns_av_R_equivalents 0.0486
_diffrn_reflns_av_unetI/netI 0.0567
_diffrn_reflns_limit_h_max 7
_diffrn_reflns_limit_h_min -8
_diffrn_reflns_limit_k_max 28
_diffrn_reflns_limit_k_min -28
_diffrn_reflns_limit_l_max 13
_diffrn_reflns_limit_l_min -17
_diffrn_reflns_number 14243
_diffrn_reflns_theta_full 26.37
_diffrn_reflns_theta_max 26.37
_diffrn_reflns_theta_min 2.29
_exptl_absorpt_coefficient_mu 0.738
_exptl_absorpt_correction_T_max 0.9782
_exptl_absorpt_correction_T_min 0.8090
_exptl_absorpt_correction_type empirical
_exptl_absorpt_process_details
;
SADABS Sheldrick 1996
;
_exptl_crystal_colour black
_exptl_crystal_density_diffrn 1.554
_exptl_crystal_density_method 'not measured'
_exptl_crystal_description prism
_exptl_crystal_F_000 1056
_exptl_crystal_size_max 0.30
_exptl_crystal_size_mid 0.05
_exptl_crystal_size_min 0.03
_refine_diff_density_max 0.627
_refine_diff_density_min -0.335
_refine_diff_density_rms 0.081
_refine_ls_extinction_method none
_refine_ls_goodness_of_fit_ref 1.012
_refine_ls_hydrogen_treatment constr
_refine_ls_matrix_type full
_refine_ls_number_parameters 336
_refine_ls_number_reflns 4539
_refine_ls_number_restraints 58
_refine_ls_restrained_S_all 1.017
_refine_ls_R_factor_all 0.0714
_refine_ls_R_factor_gt 0.0475
_refine_ls_shift/su_max 0.001
_refine_ls_shift/su_mean 0.000
_refine_ls_structure_factor_coef Fsqd
_refine_ls_weighting_details 'calc w=1/[\s^2^(Fo^2^)+(0.0637P)^2^+0.0000P] where P=(Fo^2^+2Fc^2^)/3'
_refine_ls_weighting_scheme calc
_refine_ls_wR_factor_gt 0.1078
_refine_ls_wR_factor_ref 0.1184
_reflns_number_gt 3330
_reflns_number_total 4539
_reflns_threshold_expression >2\s(I)
_cod_data_source_file cg400954x_si_002.cif
_cod_data_source_block 2-Et2F4
_cod_depositor_comments
;
The following automatic conversions were performed:

'_symmetry_cell_setting' value 'Monoclinic' changed to 'monoclinic'
according to /home/saulius/struct/CIF-dictionaries/cif_core.dic
dictionary named 'cif_core.dic' version 2.4.2 from 2011-04-26.

Automatic conversion script
Id: cif_fix_values 1891 2012-01-12 08:04:46Z andrius 
;
_cod_original_cell_volume 2214.7(3)
_cod_original_sg_symbol_H-M 'P 21/c'
_cod_database_code 4508267

loop_
_symmetry_equiv_pos_as_xyz
'x, y, z'
'-x, y+1/2, -z+1/2'
'-x, -y, -z'
'x, -y-1/2, z-1/2'

loop_
_atom_site_label
_atom_site_type_symbol
_atom_site_fract_x
_atom_site_fract_y
_atom_site_fract_z
_atom_site_U_iso_or_equiv
_atom_site_adp_type
_atom_site_occupancy
_atom_site_symmetry_multiplicity
_atom_site_calc_flag
_atom_site_refinement_flags
_atom_site_disorder_assembly
_atom_site_disorder_group
C11A C 0.5227(7) 0.3147(2) 0.5737(4) 0.0413(16) Uani 0.741(10) 1 d P A 1
H11A H 0.6630 0.3176 0.5956 0.050 Uiso 0.741(10) 1 calc PR A 1
H11B H 0.4491 0.3366 0.6197 0.050 Uiso 0.741(10) 1 calc PR A 1
C12A C 0.4605(9) 0.2520(3) 0.5737(5) 0.0563(19) Uani 0.741(10) 1 d P A 1
H12A H 0.4851 0.2361 0.6390 0.084 Uiso 0.741(10) 1 calc PR A 1
H12B H 0.5350 0.2301 0.5291 0.084 Uiso 0.741(10) 1 calc PR A 1
H12C H 0.3213 0.2491 0.5530 0.084 Uiso 0.741(10) 1 calc PR A 1
C11B C 0.5064(18) 0.2756(7) 0.5304(12) 0.034(3) Uani 0.259(10) 1 d PU A 2
H11C H 0.3974 0.2496 0.5090 0.041 Uiso 0.259(10) 1 calc PR A 2
H11D H 0.6318 0.2565 0.5211 0.041 Uiso 0.259(10) 1 calc PR A 2
C12B C 0.496(2) 0.2949(7) 0.6304(12) 0.044(4) Uani 0.259(10) 1 d PU A 2
H12D H 0.5053 0.2614 0.6735 0.066 Uiso 0.259(10) 1 calc PR A 2
H12E H 0.3725 0.3148 0.6361 0.066 Uiso 0.259(10) 1 calc PR A 2
H12F H 0.6044 0.3213 0.6483 0.066 Uiso 0.259(10) 1 calc PR A 2
C1 C 0.4866(4) 0.34106(16) 0.4735(3) 0.0486(10) Uani 1 1 d DU . .
C2 C 0.4822(4) 0.40106(17) 0.4660(3) 0.0444(9) Uani 1 1 d DU A .
H2 H 0.4980 0.4273 0.5185 0.053 Uiso 1 1 calc R . .
C3 C 0.4508(4) 0.41606(13) 0.3690(2) 0.0323(7) Uani 1 1 d U . .
H3 H 0.4434 0.4543 0.3444 0.039 Uiso 1 1 calc R A .
C4 C 0.4321(4) 0.36572(13) 0.3136(2) 0.0288(7) Uani 1 1 d U A .
H4 H 0.4092 0.3634 0.2454 0.035 Uiso 1 1 calc R . .
C5 C 0.4540(4) 0.31858(14) 0.3793(3) 0.0423(9) Uani 1 1 d DU A .
H5 H 0.4477 0.2789 0.3625 0.051 Uiso 1 1 calc R . .
C6 C -0.0568(4) 0.35528(12) 0.3296(2) 0.0240(6) Uani 1 1 d . . .
C7 C -0.0280(4) 0.31542(14) 0.4078(2) 0.0301(7) Uani 1 1 d . . .
H7 H -0.0265 0.2746 0.4023 0.036 Uiso 1 1 calc R . .
C8 C -0.0020(4) 0.34713(15) 0.4947(2) 0.0345(8) Uani 1 1 d . . .
H8 H 0.0192 0.3313 0.5578 0.041 Uiso 1 1 calc R . .
C9 C -0.0128(4) 0.40628(15) 0.4717(2) 0.0342(8) Uani 1 1 d . . .
H9 H -0.0006 0.4373 0.5163 0.041 Uiso 1 1 calc R . .
C10 C -0.0451(4) 0.41103(13) 0.3704(2) 0.0292(7) Uani 1 1 d . . .
H10 H -0.0570 0.4462 0.3353 0.035 Uiso 1 1 calc R . .
C13 C -0.0980(4) 0.34143(14) 0.2244(2) 0.0307(7) Uani 1 1 d . . .
H13A H -0.0436 0.3728 0.1865 0.037 Uiso 1 1 calc R . .
H13B H -0.2409 0.3415 0.2088 0.037 Uiso 1 1 calc R . .
C14 C -0.0191(5) 0.28488(15) 0.1911(3) 0.0451(9) Uani 1 1 d . . .
H14A H -0.0750 0.2532 0.2262 0.068 Uiso 1 1 calc R . .
H14B H 0.1229 0.2845 0.2038 0.068 Uiso 1 1 calc R . .
H14C H -0.0542 0.2802 0.1217 0.068 Uiso 1 1 calc R . .
C15 C 0.7397(4) 0.53777(11) 0.08683(19) 0.0185(6) Uani 1 1 d . . .
C16 C 0.7870(4) 0.55354(11) -0.0074(2) 0.0193(6) Uani 1 1 d . . .
C17 C 0.7830(4) 0.51630(12) -0.0821(2) 0.0200(6) Uani 1 1 d . . .
C18 C 0.7335(4) 0.45732(11) -0.07594(19) 0.0189(6) Uani 1 1 d . . .
C19 C 0.6867(4) 0.44123(11) 0.0178(2) 0.0185(6) Uani 1 1 d . . .
C20 C 0.6902(4) 0.47885(12) 0.0927(2) 0.0199(6) Uani 1 1 d . . .
C21 C 0.7407(4) 0.57663(11) 0.1650(2) 0.0222(6) Uani 1 1 d . . .
C22 C 0.7280(4) 0.41827(11) -0.1539(2) 0.0211(6) Uani 1 1 d . . .
C23 C 0.7227(4) 0.55772(13) 0.2616(2) 0.0252(6) Uani 1 1 d . . .
C24 C 0.7718(4) 0.63681(13) 0.1560(2) 0.0298(7) Uani 1 1 d . . .
C25 C 0.7594(4) 0.43564(12) -0.2501(2) 0.0255(6) Uani 1 1 d . . .
C26 C 0.7077(4) 0.35740(13) -0.1438(2) 0.0272(7) Uani 1 1 d . . .
N1 N 0.7120(4) 0.54464(12) 0.3408(2) 0.0366(6) Uani 1 1 d . . .
N2 N 0.7931(4) 0.68566(12) 0.1531(2) 0.0457(8) Uani 1 1 d . . .
N3 N 0.7815(4) 0.44703(12) -0.3287(2) 0.0374(7) Uani 1 1 d . . .
N4 N 0.6949(4) 0.30838(12) -0.1412(2) 0.0435(8) Uani 1 1 d . . .
F1 F 0.8408(2) 0.60816(7) -0.02280(12) 0.0312(4) Uani 1 1 d . . .
F2 F 0.8335(2) 0.53670(7) -0.16745(12) 0.0290(4) Uani 1 1 d . . .
F3 F 0.6289(2) 0.38715(7) 0.03271(12) 0.0277(4) Uani 1 1 d . . .
F4 F 0.6357(2) 0.45852(7) 0.17753(11) 0.0265(4) Uani 1 1 d . . .
Fe1 Fe 0.21607(5) 0.367424(16) 0.40721(3) 0.02066(13) Uani 1 1 d . . .

loop_
_atom_site_aniso_label
_atom_site_aniso_U_11
_atom_site_aniso_U_22
_atom_site_aniso_U_33
_atom_site_aniso_U_23
_atom_site_aniso_U_13
_atom_site_aniso_U_12
C11A 0.031(2) 0.059(4) 0.033(3) 0.018(3) -0.003(2) 0.006(2)
C12A 0.071(4) 0.052(4) 0.048(4) 0.025(3) 0.018(3) 0.006(3)
C11B 0.026(6) 0.039(6) 0.036(6) -0.018(5) -0.004(5) 0.008(5)
C12B 0.054(7) 0.047(7) 0.032(6) 0.000(5) 0.010(6) 0.006(6)
C1 0.0206(16) 0.090(3) 0.036(2) 0.028(2) 0.0044(15) 0.0093(17)
C2 0.0278(17) 0.075(2) 0.0308(19) -0.0132(18) 0.0033(14) -0.0168(16)
C3 0.0258(16) 0.0342(17) 0.038(2) 0.0002(14) 0.0094(14) -0.0061(12)
C4 0.0232(15) 0.0420(17) 0.0225(16) -0.0014(13) 0.0085(12) -0.0023(12)
C5 0.0248(16) 0.0291(16) 0.076(3) 0.0071(17) 0.0235(16) 0.0061(13)
C6 0.0201(14) 0.0313(16) 0.0205(16) 0.0003(12) 0.0023(11) -0.0004(11)
C7 0.0219(15) 0.0378(18) 0.0314(19) 0.0040(14) 0.0074(13) -0.0052(12)
C8 0.0237(16) 0.060(2) 0.0203(17) 0.0084(15) 0.0053(13) -0.0017(14)
C9 0.0234(16) 0.051(2) 0.0282(19) -0.0130(15) 0.0039(13) 0.0053(13)
C10 0.0230(15) 0.0354(17) 0.0293(19) -0.0023(14) 0.0021(13) 0.0070(12)
C13 0.0297(16) 0.0383(17) 0.0233(17) -0.0021(13) -0.0025(13) -0.0019(13)
C14 0.056(2) 0.047(2) 0.032(2) -0.0131(17) -0.0012(17) 0.0044(17)
C15 0.0179(13) 0.0234(14) 0.0141(14) 0.0002(11) 0.0009(11) 0.0017(10)
C16 0.0194(13) 0.0184(13) 0.0197(15) 0.0033(11) 0.0005(11) -0.0029(10)
C17 0.0207(13) 0.0264(15) 0.0131(14) 0.0029(11) 0.0025(11) -0.0009(11)
C18 0.0172(13) 0.0239(14) 0.0154(15) -0.0008(11) 0.0013(11) 0.0015(10)
C19 0.0204(13) 0.0167(13) 0.0179(15) 0.0035(11) -0.0011(11) -0.0017(10)
C20 0.0193(13) 0.0265(15) 0.0139(15) 0.0043(11) 0.0019(11) 0.0009(11)
C21 0.0199(14) 0.0247(14) 0.0212(16) -0.0041(11) -0.0026(11) -0.0002(11)
C22 0.0193(14) 0.0249(14) 0.0191(15) -0.0003(11) 0.0017(11) -0.0007(11)
C23 0.0239(15) 0.0302(16) 0.0206(17) -0.0078(13) -0.0021(12) 0.0003(12)
C24 0.0280(16) 0.0315(17) 0.0295(18) -0.0104(14) 0.0008(13) -0.0020(13)
C25 0.0254(15) 0.0294(16) 0.0218(17) -0.0042(12) 0.0034(12) -0.0007(11)
C26 0.0241(15) 0.0300(18) 0.0279(18) -0.0065(13) 0.0053(12) 0.0013(12)
N1 0.0441(17) 0.0457(17) 0.0196(15) -0.0074(12) 0.0000(12) 0.0019(12)
N2 0.0510(19) 0.0276(16) 0.059(2) -0.0111(14) 0.0082(15) -0.0075(13)
N3 0.0465(17) 0.0458(16) 0.0208(16) -0.0043(13) 0.0078(12) -0.0012(13)
N4 0.0479(18) 0.0268(16) 0.058(2) -0.0074(13) 0.0172(15) 0.0004(12)
F1 0.0435(10) 0.0219(8) 0.0288(10) -0.0001(7) 0.0069(8) -0.0098(7)
F2 0.0416(10) 0.0304(9) 0.0159(9) 0.0034(7) 0.0078(7) -0.0067(7)
F3 0.0428(10) 0.0194(8) 0.0207(9) 0.0030(7) 0.0020(7) -0.0047(7)
F4 0.0411(10) 0.0270(9) 0.0117(8) 0.0036(7) 0.0043(7) -0.0037(7)
Fe1 0.0191(2) 0.0263(2) 0.0168(2) 0.00189(17) 0.00312(15) 0.00099(16)

loop_
_atom_type_symbol
_atom_type_description
_atom_type_scat_dispersion_real
_atom_type_scat_dispersion_imag
_atom_type_scat_source
C C 0.0033 0.0016 'International Tables Vol C Tables 4.2.6.8 and 6.1.1.4'
H H 0.0000 0.0000 'International Tables Vol C Tables 4.2.6.8 and 6.1.1.4'
N N 0.0061 0.0033 'International Tables Vol C Tables 4.2.6.8 and 6.1.1.4'
F F 0.0171 0.0103 'International Tables Vol C Tables 4.2.6.8 and 6.1.1.4'
Fe Fe 0.3463 0.8444 'International Tables Vol C Tables 4.2.6.8 and 6.1.1.4'

loop_
_geom_angle_atom_site_label_1
_geom_angle_atom_site_label_2
_geom_angle_atom_site_label_3
_geom_angle
C12A C11A C1 111.1(5)
C12A C11A H11A 109.4
C1 C11A H11A 109.4
C12A C11A H11B 109.4
C1 C11A H11B 109.4
H11A C11A H11B 108.0
C11A C12A H12A 109.5
C11A C12A H12B 109.5
H12A C12A H12B 109.5
C11A C12A H12C 109.5
H12A C12A H12C 109.5
H12B C12A H12C 109.5
C12B C11B C1 99.2(11)
C12B C11B H11C 111.9
C1 C11B H11C 111.9
C12B C11B H11D 111.9
C1 C11B H11D 111.9
H11C C11B H11D 109.6
C11B C12B H12D 109.5
C11B C12B H12E 109.5
H12D C12B H12E 109.5
C11B C12B H12F 109.5
H12D C12B H12F 109.5
H12E C12B H12F 109.5
C2 C1 C5 107.4(3)
C2 C1 C11A 118.0(4)
C5 C1 C11A 134.6(4)
C2 C1 C11B 156.7(6)
C5 C1 C11B 95.8(5)
C11A C1 C11B 38.8(5)
C3 C2 C1 108.8(3)
C3 C2 H2 125.6
C1 C2 H2 125.6
C2 C3 C4 108.9(3)
C2 C3 H3 125.5
C4 C3 H3 125.5
C3 C4 C5 106.8(3)
C3 C4 H4 126.6
C5 C4 H4 126.6
C1 C5 C4 108.1(3)
C1 C5 H5 125.9
C4 C5 H5 125.9
C10 C6 C7 106.7(3)
C10 C6 C13 126.0(3)
C7 C6 C13 127.3(3)
C8 C7 C6 108.2(3)
C8 C7 H7 125.9
C6 C7 H7 125.9
C9 C8 C7 108.2(3)
C9 C8 H8 125.9
C7 C8 H8 125.9
C8 C9 C10 107.7(3)
C8 C9 H9 126.2
C10 C9 H9 126.2
C9 C10 C6 109.2(3)
C9 C10 H10 125.4
C6 C10 H10 125.4
C6 C13 C14 116.2(3)
C6 C13 H13A 108.2
C14 C13 H13A 108.2
C6 C13 H13B 108.2
C14 C13 H13B 108.2
H13A C13 H13B 107.4
C13 C14 H14A 109.5
C13 C14 H14B 109.5
H14A C14 H14B 109.5
C13 C14 H14C 109.5
H14A C14 H14C 109.5
H14B C14 H14C 109.5
C21 C15 C20 123.9(2)
C21 C15 C16 123.9(2)
C20 C15 C16 112.2(2)
F1 C16 C17 118.0(2)
F1 C16 C15 118.5(2)
C17 C16 C15 123.5(2)
C16 C17 F2 117.5(2)
C16 C17 C18 124.2(2)
F2 C17 C18 118.3(2)
C22 C18 C17 124.4(2)
C22 C18 C19 122.9(2)
C17 C18 C19 112.6(2)
F3 C19 C20 118.0(2)
F3 C19 C18 118.9(2)
C20 C19 C18 123.0(2)
F4 C20 C19 117.2(2)
F4 C20 C15 118.3(2)
C19 C20 C15 124.5(2)
C15 C21 C24 123.5(3)
C15 C21 C23 122.2(2)
C24 C21 C23 114.2(3)
C18 C22 C26 123.8(3)
C18 C22 C25 122.7(2)
C26 C22 C25 113.3(2)
N1 C23 C21 177.1(3)
N2 C24 C21 176.6(4)
N3 C25 C22 176.7(3)
N4 C26 C22 175.9(3)

loop_
_geom_bond_atom_site_label_1
_geom_bond_atom_site_label_2
_geom_bond_distance
C11A C12A 1.518(9)
C11A C1 1.523(6)
C11A H11A 0.9900
C11A H11B 0.9900
C12A H12A 0.9800
C12A H12B 0.9800
C12A H12C 0.9800
C11B C12B 1.47(2)
C11B C1 1.711(17)
C11B H11C 0.9900
C11B H11D 0.9900
C12B H12D 0.9800
C12B H12E 0.9800
C12B H12F 0.9800
C1 C2 1.396(4)
C1 C5 1.409(4)
C2 C3 1.391(5)
C2 H2 0.9500
C3 C4 1.399(4)
C3 H3 0.9500
C4 C5 1.424(5)
C4 H4 0.9500
C5 H5 0.9500
C6 C10 1.412(4)
C6 C7 1.428(4)
C6 C13 1.501(4)
C7 C8 1.413(4)
C7 H7 0.9500
C8 C9 1.410(5)
C8 H8 0.9500
C9 C10 1.410(4)
C9 H9 0.9500
C10 H10 0.9500
C13 C14 1.508(4)
C13 H13A 0.9900
C13 H13B 0.9900
C14 H14A 0.9800
C14 H14B 0.9800
C14 H14C 0.9800
C15 C21 1.411(4)
C15 C20 1.413(4)
C15 C16 1.425(4)
C16 F1 1.343(3)
C16 C17 1.349(4)
C17 F2 1.351(3)
C17 C18 1.414(4)
C18 C22 1.411(4)
C18 C19 1.420(4)
C19 F3 1.338(3)
C19 C20 1.357(4)
C20 F4 1.353(3)
C21 C24 1.420(4)
C21 C23 1.429(4)
C22 C26 1.427(4)
C22 C25 1.431(4)
C23 N1 1.151(4)
C24 N2 1.144(4)
C25 N3 1.148(4)
C26 N4 1.141(4)
